data_1501659
loop_
_publ_author_name
'Ye, Zhenjun'
'Xia, Shuang'
'Shao, Xusheng'
'Cheng, Jiagao'
'Xu, Xiaoyong'
'Xu, Zhiping'
'Li, Zhong'
'Qian, Xuhong'

_publ_section_title
;
 Design, synthesis, crystal structure analysis, and insecticidal
 evaluation of phenylazoneonicotinoids.
;
_journal_issue 19
_journal_name_full 'Journal of agricultural and food chemistry'
_journal_page_first 10615
_journal_page_last 10623
_journal_paper_doi 10.1021/jf2029708
_journal_volume 59
_journal_year 2011
_chemical_formula_sum 'C18 H19 Cl N6 O2'
_chemical_formula_weight 386.84
_chemical_name_systematic
; 
 ? 
;
_space_group_IT_number 14
_symmetry_cell_setting monoclinic
_symmetry_space_group_name_Hall '-P 2ybc'
_symmetry_space_group_name_H-M 'P 1 21/c 1'
_atom_sites_solution_hydrogens geom
_atom_sites_solution_primary direct
_atom_sites_solution_secondary difmap
_audit_creation_method SHELXL-97
_cell_angle_alpha 90.00
_cell_angle_beta 113.221(2)
_cell_angle_gamma 90.00
_cell_formula_units_Z 4
_cell_length_a 15.867(2)
_cell_length_b 7.9286(11)
_cell_length_c 15.923(2)
_cell_measurement_reflns_used 2609
_cell_measurement_temperature 293(2)
_cell_measurement_theta_max 54.854
_cell_measurement_theta_min 5.151
_cell_volume 1840.9(4)
_computing_cell_refinement 'Bruker SMART'
_computing_data_collection 'Bruker SMART'
_computing_data_reduction 'Bruker SHELXTL'
_computing_molecular_graphics 'Bruker SHELXTL'
_computing_publication_material 'Bruker SHELXTL'
_computing_structure_refinement 'SHELXL-97 (Sheldrick, 1997)'
_computing_structure_solution 'SHELXS-97 (Sheldrick, 1990)'
_diffrn_ambient_temperature 293(2)
_diffrn_measured_fraction_theta_full 0.996
_diffrn_measured_fraction_theta_max 0.996
_diffrn_measurement_device_type 'CCD area detector'
_diffrn_measurement_method 'phi and omega scans'
_diffrn_radiation_monochromator graphite
_diffrn_radiation_source 'fine-focus sealed tube'
_diffrn_radiation_type MoK\a
_diffrn_radiation_wavelength 0.71073
_diffrn_reflns_av_R_equivalents 0.0748
_diffrn_reflns_av_sigmaI/netI 0.0602
_diffrn_reflns_limit_h_max 19
_diffrn_reflns_limit_h_min -14
_diffrn_reflns_limit_k_max 9
_diffrn_reflns_limit_k_min -9
_diffrn_reflns_limit_l_max 19
_diffrn_reflns_limit_l_min -19
_diffrn_reflns_number 9673
_diffrn_reflns_theta_full 25.99
_diffrn_reflns_theta_max 25.99
_diffrn_reflns_theta_min 2.58
_exptl_absorpt_coefficient_mu 0.235
_exptl_absorpt_correction_T_max 1.00000
_exptl_absorpt_correction_T_min 0.55574
_exptl_absorpt_correction_type empirical
_exptl_absorpt_process_details sadabs
_exptl_crystal_colour red
_exptl_crystal_density_diffrn 1.396
_exptl_crystal_density_method 'not measured'
_exptl_crystal_description prismatic
_exptl_crystal_F_000 808
_exptl_crystal_size_max 0.400
_exptl_crystal_size_mid 0.369
_exptl_crystal_size_min 0.227
_refine_diff_density_max 0.355
_refine_diff_density_min -0.276
_refine_diff_density_rms 0.045
_refine_ls_extinction_coef 0.0072(17)
_refine_ls_extinction_expression Fc^*^=kFc[1+0.001xFc^2^\l^3^/sin(2\q)]^-1/4^
_refine_ls_extinction_method SHELXL
_refine_ls_goodness_of_fit_ref 1.044
_refine_ls_hydrogen_treatment mixed
_refine_ls_matrix_type full
_refine_ls_number_parameters 251
_refine_ls_number_reflns 3607
_refine_ls_number_restraints 0
_refine_ls_restrained_S_all 1.044
_refine_ls_R_factor_all 0.0698
_refine_ls_R_factor_gt 0.0526
_refine_ls_shift/su_max 0.000
_refine_ls_shift/su_mean 0.000
_refine_ls_structure_factor_coef Fsqd
_refine_ls_weighting_details 'calc w=1/[\s^2^(Fo^2^)+(0.0669P)^2^+0.1381P] where P=(Fo^2^+2Fc^2^)/3'
_refine_ls_weighting_scheme calc
_refine_ls_wR_factor_gt 0.1343
_refine_ls_wR_factor_ref 0.1446
_reflns_number_gt 2718
_reflns_number_total 3607
_reflns_threshold_expression >2sigma(I)
_cod_data_source_file jf2029708_si_002.cif
_cod_data_source_block cd20111
_cod_depositor_comments
;
The following automatic conversions were performed:

'_symmetry_cell_setting' value 'Monoclinic' changed to 'monoclinic'
according to /home/saulius/struct/CIF-dictionaries/cif_core.dic
dictionary named 'cif_core.dic' version 2.4.1 from 2010-06-29.

Automatic conversion script
Id: cif_fix_values 1715 2011-07-08 13:25:40Z adriana 
;
_cod_original_sg_symbol_H-M P2(1)/c
_cod_database_code 1501659

loop_
_symmetry_equiv_pos_as_xyz
'x, y, z'
'-x, y+1/2, -z+1/2'
'-x, -y, -z'
'x, -y-1/2, z-1/2'

loop_
_atom_site_label
_atom_site_type_symbol
_atom_site_fract_x
_atom_site_fract_y
_atom_site_fract_z
_atom_site_U_iso_or_equiv
_atom_site_adp_type
_atom_site_occupancy
_atom_site_symmetry_multiplicity
_atom_site_calc_flag
_atom_site_refinement_flags
Cl1 Cl 1.09127(5) -0.25055(13) 0.46073(6) 0.0959(4) Uani 1 1 d .
N1 N 0.62714(12) 0.3105(2) 0.38460(11) 0.0371(4) Uani 1 1 d .
N2 N 0.67653(12) 0.0613(2) 0.37011(11) 0.0390(4) Uani 1 1 d .
N3 N 0.71388(11) 0.4189(2) 0.24049(11) 0.0359(4) Uani 1 1 d .
N4 N 0.64082(11) 0.3449(2) 0.18788(10) 0.0343(4) Uani 1 1 d .
N5 N 0.52727(12) 0.1496(2) 0.17499(11) 0.0410(5) Uani 1 1 d .
N6 N 0.92239(17) -0.3142(3) 0.44468(16) 0.0683(6) Uani 1 1 d .
O1 O 0.49167(13) 0.1654(3) 0.09065(10) 0.0699(6) Uani 1 1 d .
O2 O 0.49041(11) 0.0547(2) 0.21558(10) 0.0524(5) Uani 1 1 d .
C1 C 0.60588(13) 0.2302(2) 0.22910(12) 0.0323(5) Uani 1 1 d .
C2 C 0.63651(12) 0.1999(2) 0.32806(12) 0.0302(4) Uani 1 1 d .
C3 C 0.66403(15) 0.2474(3) 0.47844(13) 0.0426(5) Uani 1 1 d .
H3A H 0.6194 0.2566 0.5058 0.051 Uiso 1 1 calc R
H3B H 0.7194 0.3073 0.5161 0.051 Uiso 1 1 calc R
C4 C 0.68423(16) 0.0638(3) 0.46522(14) 0.0461(6) Uani 1 1 d .
H4A H 0.7453 0.0318 0.5073 0.055 Uiso 1 1 calc R
H4B H 0.6398 -0.0111 0.4735 0.055 Uiso 1 1 calc R
C5 C 0.69359(16) -0.0912(3) 0.32869(15) 0.0468(6) Uani 1 1 d .
H5A H 0.6700 -0.0769 0.2629 0.056 Uiso 1 1 calc R
H5B H 0.6613 -0.1849 0.3417 0.056 Uiso 1 1 calc R
C6 C 0.79472(16) -0.1312(3) 0.36441(14) 0.0421(5) Uani 1 1 d .
C7 C 0.85519(19) -0.0253(3) 0.34908(18) 0.0620(7) Uani 1 1 d .
H7 H 0.8328 0.0742 0.3171 0.074 Uiso 1 1 calc R
C8 C 0.94579(18) -0.0582(3) 0.37813(18) 0.0576(7) Uani 1 1 d .
H8 H 0.9858 0.0149 0.3665 0.069 Uiso 1 1 calc R
C9 C 0.97438(18) -0.2004(4) 0.42402(17) 0.0564(7) Uani 1 1 d .
C10 C 0.83069(17) -0.2766(3) 0.41288(16) 0.0496(6) Uani 1 1 d .
H10 H 0.7915 -0.3517 0.4244 0.060 Uiso 1 1 calc R
C11 C 0.74334(13) 0.5476(3) 0.19567(12) 0.0329(5) Uani 1 1 d .
C12 C 0.68412(14) 0.6734(3) 0.14136(13) 0.0355(5) Uani 1 1 d .
C13 C 0.72265(17) 0.8027(3) 0.10963(15) 0.0465(6) Uani 1 1 d .
H13 H 0.6850 0.8885 0.0749 0.056 Uiso 1 1 calc R
C14 C 0.81512(18) 0.8076(3) 0.12806(16) 0.0542(7) Uani 1 1 d .
H14 H 0.8391 0.8955 0.1056 0.065 Uiso 1 1 calc R
C15 C 0.87190(16) 0.6821(3) 0.17969(17) 0.0511(6) Uani 1 1 d .
H15 H 0.9341 0.6852 0.1912 0.061 Uiso 1 1 calc R
C16 C 0.83771(14) 0.5512(3) 0.21482(14) 0.0401(5) Uani 1 1 d .
C17 C 0.58300(15) 0.6779(3) 0.11912(14) 0.0453(6) Uani 1 1 d .
H17A H 0.5599 0.7893 0.0994 0.068 Uiso 1 1 calc R
H17B H 0.5722 0.6487 0.1725 0.068 Uiso 1 1 calc R
H17C H 0.5522 0.5987 0.0712 0.068 Uiso 1 1 calc R
C18 C 0.90025(15) 0.4137(3) 0.27057(18) 0.0574(7) Uani 1 1 d .
H18A H 0.8878 0.3113 0.2356 0.086 Uiso 1 1 calc R
H18B H 0.8899 0.3959 0.3254 0.086 Uiso 1 1 calc R
H18C H 0.9629 0.4463 0.2863 0.086 Uiso 1 1 calc R
H1 H 0.6014(16) 0.402(3) 0.3673(15) 0.046(7) Uiso 1 1 d .

loop_
_atom_site_aniso_label
_atom_site_aniso_U_11
_atom_site_aniso_U_22
_atom_site_aniso_U_33
_atom_site_aniso_U_23
_atom_site_aniso_U_13
_atom_site_aniso_U_12
Cl1 0.0487(5) 0.1183(8) 0.1181(7) -0.0176(6) 0.0302(5) 0.0083(4)
N1 0.0362(10) 0.0396(11) 0.0344(9) -0.0008(8) 0.0126(8) 0.0094(8)
N2 0.0461(11) 0.0382(10) 0.0295(9) 0.0013(7) 0.0116(8) 0.0052(8)
N3 0.0278(9) 0.0436(10) 0.0354(9) 0.0001(7) 0.0114(7) -0.0061(7)
N4 0.0313(9) 0.0402(10) 0.0326(9) -0.0018(7) 0.0138(7) -0.0042(7)
N5 0.0365(10) 0.0507(11) 0.0332(10) -0.0025(8) 0.0110(8) -0.0126(8)
N6 0.0594(15) 0.0720(16) 0.0690(14) 0.0036(12) 0.0205(12) 0.0085(12)
O1 0.0635(12) 0.0981(15) 0.0292(9) 0.0048(8) -0.0019(8) -0.0341(10)
O2 0.0491(10) 0.0623(11) 0.0458(9) -0.0045(7) 0.0186(8) -0.0262(8)
C1 0.0276(10) 0.0400(12) 0.0272(10) 0.0011(8) 0.0086(8) -0.0041(8)
C2 0.0235(9) 0.0346(11) 0.0329(10) 0.0000(8) 0.0114(8) -0.0027(8)
C3 0.0370(12) 0.0615(15) 0.0293(11) -0.0021(9) 0.0129(9) 0.0063(10)
C4 0.0453(13) 0.0557(15) 0.0357(11) 0.0104(10) 0.0141(10) 0.0048(11)
C5 0.0516(14) 0.0358(12) 0.0477(12) -0.0071(10) 0.0140(11) 0.0049(10)
C6 0.0516(14) 0.0370(12) 0.0379(11) -0.0056(9) 0.0178(10) 0.0043(10)
C7 0.0708(19) 0.0451(15) 0.0740(18) 0.0134(13) 0.0328(15) 0.0033(13)
C8 0.0532(16) 0.0500(16) 0.0814(18) 0.0045(13) 0.0392(14) -0.0063(12)
C9 0.0486(15) 0.0639(18) 0.0600(15) -0.0150(13) 0.0248(12) -0.0021(13)
C10 0.0494(14) 0.0470(14) 0.0503(13) 0.0051(11) 0.0174(11) 0.0011(11)
C11 0.0318(11) 0.0399(12) 0.0296(10) -0.0047(8) 0.0149(8) -0.0062(8)
C12 0.0378(12) 0.0426(12) 0.0281(10) -0.0043(8) 0.0152(9) -0.0044(9)
C13 0.0551(15) 0.0448(13) 0.0410(12) 0.0020(10) 0.0204(11) -0.0049(11)
C14 0.0590(16) 0.0533(15) 0.0582(15) -0.0004(12) 0.0317(13) -0.0207(13)
C15 0.0395(13) 0.0582(16) 0.0629(15) -0.0066(12) 0.0281(12) -0.0159(11)
C16 0.0350(11) 0.0431(13) 0.0453(12) -0.0083(9) 0.0192(10) -0.0066(9)
C17 0.0384(12) 0.0525(14) 0.0428(12) 0.0040(10) 0.0137(10) 0.0046(10)
C18 0.0356(13) 0.0586(16) 0.0769(17) 0.0028(13) 0.0210(12) 0.0023(11)

loop_
_atom_type_symbol
_atom_type_description
_atom_type_scat_dispersion_real
_atom_type_scat_dispersion_imag
_atom_type_scat_source
C C 0.0033 0.0016 'International Tables Vol C Tables 4.2.6.8 and 6.1.1.4'
H H 0.0000 0.0000 'International Tables Vol C Tables 4.2.6.8 and 6.1.1.4'
N N 0.0061 0.0033 'International Tables Vol C Tables 4.2.6.8 and 6.1.1.4'
O O 0.0106 0.0060 'International Tables Vol C Tables 4.2.6.8 and 6.1.1.4'
Cl Cl 0.1484 0.1585 'International Tables Vol C Tables 4.2.6.8 and 6.1.1.4'

loop_
_geom_angle_atom_site_label_1
_geom_angle_atom_site_label_2
_geom_angle_atom_site_label_3
_geom_angle
C2 N1 C3 111.50(18)
C2 N1 H1 122.4(16)
C3 N1 H1 126.1(16)
C2 N2 C5 127.18(17)
C2 N2 C4 109.91(17)
C5 N2 C4 121.62(17)
N4 N3 C11 113.16(15)
N3 N4 C1 115.38(15)
O1 N5 O2 120.30(17)
O1 N5 C1 123.29(17)
O2 N5 C1 116.42(16)
C9 N6 C10 115.3(2)
N4 C1 N5 116.99(16)
N4 C1 C2 126.80(17)
N5 C1 C2 115.65(16)
N1 C2 N2 111.96(17)
N1 C2 C1 123.24(18)
N2 C2 C1 124.79(17)
N1 C3 C4 101.95(16)
N1 C3 H3A 111.4
C4 C3 H3A 111.4
N1 C3 H3B 111.4
C4 C3 H3B 111.4
H3A C3 H3B 109.2
N2 C4 C3 102.64(16)
N2 C4 H4A 111.2
C3 C4 H4A 111.2
N2 C4 H4B 111.2
C3 C4 H4B 111.2
H4A C4 H4B 109.2
N2 C5 C6 111.36(17)
N2 C5 H5A 109.4
C6 C5 H5A 109.4
N2 C5 H5B 109.4
C6 C5 H5B 109.4
H5A C5 H5B 108.0
C7 C6 C10 116.6(2)
C7 C6 C5 121.3(2)
C10 C6 C5 122.0(2)
C8 C7 C6 123.2(2)
C8 C7 H7 118.4
C6 C7 H7 118.4
C9 C8 C7 116.1(2)
C9 C8 H8 121.9
C7 C8 H8 121.9
C8 C9 N6 126.6(3)
C8 C9 Cl1 117.6(2)
N6 C9 Cl1 115.8(2)
N6 C10 C6 122.2(2)
N6 C10 H10 118.9
C6 C10 H10 118.9
C16 C11 C12 120.94(18)
C16 C11 N3 115.96(18)
C12 C11 N3 122.89(17)
C13 C12 C11 117.63(19)
C13 C12 C17 118.70(19)
C11 C12 C17 123.63(18)
C14 C13 C12 121.9(2)
C14 C13 H13 119.0
C12 C13 H13 119.1
C15 C14 C13 119.9(2)
C15 C14 H14 120.1
C13 C14 H14 120.1
C14 C15 C16 120.9(2)
C14 C15 H15 119.5
C16 C15 H15 119.5
C15 C16 C11 118.7(2)
C15 C16 C18 120.5(2)
C11 C16 C18 120.74(19)
C12 C17 H17A 109.5
C12 C17 H17B 109.5
H17A C17 H17B 109.5
C12 C17 H17C 109.5
H17A C17 H17C 109.5
H17B C17 H17C 109.5
C16 C18 H18A 109.5
C16 C18 H18B 109.5
H18A C18 H18B 109.5
C16 C18 H18C 109.5
H18A C18 H18C 109.5
H18B C18 H18C 109.5

loop_
_geom_bond_atom_site_label_1
_geom_bond_atom_site_label_2
_geom_bond_distance
Cl1 C9 1.756(3)
N1 C2 1.306(2)
N1 C3 1.461(3)
N1 H1 0.82(2)
N2 C2 1.314(2)
N2 C5 1.453(3)
N2 C4 1.471(3)
N3 N4 1.274(2)
N3 C11 1.425(2)
N4 C1 1.361(2)
N5 O1 1.241(2)
N5 O2 1.274(2)
N5 C1 1.364(2)
N6 C9 1.348(4)
N6 C10 1.372(3)
C1 C2 1.474(3)
C3 C4 1.523(3)
C3 H3A 0.9700
C3 H3B 0.9700
C4 H4A 0.9700
C4 H4B 0.9700
C5 C6 1.510(3)
C5 H5A 0.9700
C5 H5B 0.9700
C6 C7 1.367(3)
C6 C10 1.380(3)
C7 C8 1.351(4)
C7 H7 0.9300
C8 C9 1.323(4)
C8 H8 0.9300
C10 H10 0.9300
C11 C16 1.406(3)
C11 C12 1.409(3)
C12 C13 1.387(3)
C12 C17 1.501(3)
C13 C14 1.379(4)
C13 H13 0.9300
C14 C15 1.376(4)
C14 H14 0.9300
C15 C16 1.387(3)
C15 H15 0.9300
C16 C18 1.505(3)
C17 H17A 0.9600
C17 H17B 0.9600
C17 H17C 0.9600
C18 H18A 0.9600
C18 H18B 0.9600
C18 H18C 0.9600

loop_
_geom_hbond_atom_site_label_D
_geom_hbond_atom_site_label_H
_geom_hbond_atom_site_label_A
_geom_hbond_distance_DH
_geom_hbond_distance_HA
_geom_hbond_distance_DA
_geom_hbond_angle_DHA
_geom_hbond_site_symmetry_A
C17 H17B O2 0.96 2.47 3.414(3) 167.0 2_655
N1 H1 O2 0.82(2) 1.95(2) 2.725(2) 156(2) 2_655

loop_
_geom_torsion_atom_site_label_1
_geom_torsion_atom_site_label_2
_geom_torsion_atom_site_label_3
_geom_torsion_atom_site_label_4
_geom_torsion
C11 N3 N4 C1 -175.03(16)
N3 N4 C1 N5 179.48(17)
N3 N4 C1 C2 8.5(3)
O1 N5 C1 N4 6.3(3)
O2 N5 C1 N4 -173.50(18)
O1 N5 C1 C2 178.3(2)
O2 N5 C1 C2 -1.5(3)
C3 N1 C2 N2 0.0(2)
C3 N1 C2 C1 -179.62(18)
C5 N2 C2 N1 176.4(2)
C4 N2 C2 N1 9.4(2)
C5 N2 C2 C1 -4.0(3)
C4 N2 C2 C1 -171.03(18)
N4 C1 C2 N1 66.6(3)
N5 C1 C2 N1 -104.5(2)
N4 C1 C2 N2 -112.9(2)
N5 C1 C2 N2 76.0(3)
C2 N1 C3 C4 -8.7(2)
C2 N2 C4 C3 -14.0(2)
C5 N2 C4 C3 178.06(19)
N1 C3 C4 N2 12.9(2)
C2 N2 C5 C6 120.5(2)
C4 N2 C5 C6 -73.9(3)
N2 C5 C6 C7 -63.9(3)
N2 C5 C6 C10 117.0(2)
C10 C6 C7 C8 0.6(4)
C5 C6 C7 C8 -178.5(2)
C6 C7 C8 C9 -0.6(4)
C7 C8 C9 N6 -0.3(4)
C7 C8 C9 Cl1 178.5(2)
C10 N6 C9 C8 1.0(4)
C10 N6 C9 Cl1 -177.80(18)
C9 N6 C10 C6 -1.0(3)
C7 C6 C10 N6 0.2(3)
C5 C6 C10 N6 179.3(2)
N4 N3 C11 C16 -136.04(18)
N4 N3 C11 C12 49.2(2)
C16 C11 C12 C13 -1.6(3)
N3 C11 C12 C13 172.93(18)
C16 C11 C12 C17 -179.37(19)
N3 C11 C12 C17 -4.8(3)
C11 C12 C13 C14 1.5(3)
C17 C12 C13 C14 179.4(2)
C12 C13 C14 C15 -0.3(4)
C13 C14 C15 C16 -0.9(4)
C14 C15 C16 C11 0.8(3)
C14 C15 C16 C18 179.5(2)
C12 C11 C16 C15 0.4(3)
N3 C11 C16 C15 -174.46(18)
C12 C11 C16 C18 -178.20(19)
N3 C11 C16 C18 6.9(3)
